data_4516292
loop_
_publ_author_name
'Herrera-Espa\~na, Angel D.'
'Campillo-Alvarado, Gonzalo'
'Rom\'an-Bravo, Perla'
'Herrera-Ruiz, Dea'
'H\"opfl, Herbert'
'Morales-Rojas, Hugo'

_publ_section_title
;
 Selective Isolation of Polycyclic Aromatic Hydrocarbons by Self-Assembly
 of a Tunable N\\rightarrow B Clathrate
;
_journal_issue 4
_journal_name_full 'Crystal Growth &amp; Design'
_journal_page_first 1572
_journal_paper_doi 10.1021/acs.cgd.5b00219
_journal_volume 15
_journal_year 2015
_chemical_formula_moiety 'C44 H32 B2 N2 O4, 2(C3 H6 O)'
_chemical_formula_sum 'C50 H44 B2 N2 O6'
_chemical_formula_weight 790.49
_space_group_crystal_system triclinic
_space_group_IT_number 2
_space_group_name_Hall '-P 1'
_space_group_name_H-M_alt 'P -1'
_atom_sites_solution_hydrogens geom
_audit_creation_method SHELXL-2013
_cell_angle_alpha 77.9240(10)
_cell_angle_beta 81.0780(10)
_cell_angle_gamma 76.8330(10)
_cell_formula_units_Z 1
_cell_length_a 9.0771(3)
_cell_length_b 10.8773(3)
_cell_length_c 11.3414(4)
_cell_measurement_reflns_used 6775
_cell_measurement_temperature 298(2)
_cell_measurement_theta_max 25.34
_cell_measurement_theta_min 2.32
_cell_volume 1059.41(6)
_computing_cell_refinement 'Bruker SAINT'
_computing_data_collection 'Bruker APEX2'
_computing_data_reduction 'Bruker SAINT'
_computing_molecular_graphics 'Bruker SHELXTL'
_computing_publication_material 'Bruker SHELXTL'
_computing_structure_refinement 'SHELXL-2013 (Sheldrick, 2013)'
_computing_structure_solution 'SHELXS-97 (Sheldrick, 2008)'
_diffrn_ambient_temperature 298(2)
_diffrn_detector_area_resol_mean 0.83
_diffrn_measured_fraction_theta_full 0.997
_diffrn_measured_fraction_theta_max 0.996
_diffrn_measurement_device_type 'Bruker Smart APEX AXS CCD area detector'
_diffrn_measurement_method 'omega scans'
_diffrn_radiation_type MoK\a
_diffrn_radiation_wavelength 0.71073
_diffrn_reflns_av_R_equivalents 0.0312
_diffrn_reflns_av_unetI/netI 0.0268
_diffrn_reflns_Laue_measured_fraction_full 0.997
_diffrn_reflns_Laue_measured_fraction_max 0.996
_diffrn_reflns_limit_h_max 10
_diffrn_reflns_limit_h_min -10
_diffrn_reflns_limit_k_max 13
_diffrn_reflns_limit_k_min -13
_diffrn_reflns_limit_l_max 13
_diffrn_reflns_limit_l_min -13
_diffrn_reflns_number 12558
_diffrn_reflns_point_group_measured_fraction_full 0.997
_diffrn_reflns_point_group_measured_fraction_max 0.996
_diffrn_reflns_theta_full 25.242
_diffrn_reflns_theta_max 25.404
_diffrn_reflns_theta_min 1.955
_diffrn_source 'sealed tube'
_exptl_absorpt_coefficient_mu 0.080
_exptl_absorpt_correction_type none
_exptl_crystal_colour yellow
_exptl_crystal_density_diffrn 1.239
_exptl_crystal_description Prism
_exptl_crystal_F_000 416
_exptl_crystal_size_max 0.553
_exptl_crystal_size_mid 0.333
_exptl_crystal_size_min 0.188
_refine_diff_density_max 0.221
_refine_diff_density_min -0.165
_refine_diff_density_rms 0.036
_refine_ls_extinction_coef 0.036(4)
_refine_ls_extinction_expression Fc^*^=kFc[1+0.001xFc^2^\l^3^/sin(2\q)]^-1/4^
_refine_ls_extinction_method SHELXL
_refine_ls_goodness_of_fit_ref 1.036
_refine_ls_hydrogen_treatment constr
_refine_ls_matrix_type full
_refine_ls_number_parameters 309
_refine_ls_number_reflns 3867
_refine_ls_number_restraints 304
_refine_ls_restrained_S_all 1.042
_refine_ls_R_factor_all 0.0541
_refine_ls_R_factor_gt 0.0446
_refine_ls_shift/su_max 0.008
_refine_ls_shift/su_mean 0.000
_refine_ls_structure_factor_coef Fsqd
_refine_ls_weighting_details
; 
 w=1/[\s^2^(Fo^2^)+(0.0611P)^2^+0.2352P] 
 where P=(Fo^2^+2Fc^2^)/3 
;
_refine_ls_weighting_scheme calc
_refine_ls_wR_factor_gt 0.1158
_refine_ls_wR_factor_ref 0.1231
_reflns_Friedel_coverage 0.000
_reflns_number_gt 3191
_reflns_number_total 3867
_reflns_threshold_expression 'I > 2\s(I)'
_cod_data_source_file cg5b00219_si_002.cif
_cod_data_source_block 393xyz14_0m
_cod_database_code 4516292
_shelx_space_group_comment
; 
The symmetry employed for this shelxl refinement is uniquely defined 
by the following loop, which should always be used as a source of 
symmetry information in preference to the above space-group names. 
They are only intended as comments. 
;
_shelx_estimated_absorpt_t_min 0.957
_shelx_estimated_absorpt_t_max 0.985
_shelxl_version_number 2013-2

loop_
_space_group_symop_operation_xyz
'x, y, z'
'-x, -y, -z'

loop_
_atom_site_label
_atom_site_type_symbol
_atom_site_fract_x
_atom_site_fract_y
_atom_site_fract_z
_atom_site_U_iso_or_equiv
_atom_site_adp_type
_atom_site_occupancy
_atom_site_site_symmetry_order
_atom_site_calc_flag
_atom_site_refinement_flags_posn
_atom_site_refinement_flags_adp
_atom_site_refinement_flags_occupancy
_atom_site_disorder_assembly
_atom_site_disorder_group
O1 O 0.33911(11) 0.13340(10) 0.89021(9) 0.0368(3) Uani 1 1 d . . . A 1
O2 O 0.25633(11) 0.08779(10) 0.72014(9) 0.0380(3) Uani 1 1 d . . . A 1
O3 O 0.4988(10) 0.2597(5) 0.4586(8) 0.1097(16) Uani 0.675(7) 1 d . U P B 1
O3A O 0.481(2) 0.3028(14) 0.4745(16) 0.130(4) Uani 0.325(7) 1 d . U P B 2
N1 N 0.53497(13) 0.02617(11) 0.74507(10) 0.0330(3) Uani 1 1 d . U . A 1
C1 C 0.64119(17) 0.06723(17) 0.78689(14) 0.0454(4) Uani 1 1 d . U . A 1
H1 H 0.6163 0.1021 0.8574 0.054 Uiso 1 1 calc R U . A 1
C2 C 0.78669(18) 0.05923(18) 0.72814(15) 0.0475(4) Uani 1 1 d . U . A 1
H2 H 0.8591 0.0869 0.7602 0.057 Uiso 1 1 calc R U . A 1
C3 C 0.82604(16) 0.01032(14) 0.62178(13) 0.0354(3) Uani 1 1 d . U . A 1
C4 C 0.71471(16) -0.03438(14) 0.58112(13) 0.0366(4) Uani 1 1 d . U . A 1
H4 H 0.7367 -0.0701 0.5111 0.044 Uiso 1 1 calc R U . A 1
C5 C 0.57278(16) -0.02569(14) 0.64445(13) 0.0361(3) Uani 1 1 d . U . A 1
H5 H 0.4998 -0.0569 0.6167 0.043 Uiso 1 1 calc R U . A 1
C6 C 0.98002(16) 0.00765(15) 0.55712(13) 0.0392(4) Uani 1 1 d . U . A 1
H6 H 1.0550 0.0175 0.5997 0.047 Uiso 1 1 calc R U . A 1
C7 C 0.34159(16) -0.10267(15) 0.89063(13) 0.0366(4) Uani 1 1 d . U . A 1
C8 C 0.45741(18) -0.20573(16) 0.92319(15) 0.0469(4) Uani 1 1 d . U . A 1
H8 H 0.5574 -0.2002 0.8929 0.056 Uiso 1 1 calc R U . A 1
C9 C 0.4290(2) -0.31712(18) 0.99955(18) 0.0595(5) Uani 1 1 d . U . A 1
H9 H 0.5096 -0.3848 1.0196 0.071 Uiso 1 1 calc R U . A 1
C10 C 0.2831(2) -0.32833(19) 1.04567(17) 0.0599(5) Uani 1 1 d . U . A 1
H10 H 0.2641 -0.4032 1.0969 0.072 Uiso 1 1 calc R U . A 1
C11 C 0.1656(2) -0.2282(2) 1.01554(18) 0.0610(5) Uani 1 1 d . U . A 1
H11 H 0.0661 -0.2348 1.0466 0.073 Uiso 1 1 calc R U . A 1
C12 C 0.19425(19) -0.11745(18) 0.93915(16) 0.0511(4) Uani 1 1 d . U . A 1
H12 H 0.1128 -0.0505 0.9194 0.061 Uiso 1 1 calc R U . A 1
C13 C 0.19043(15) 0.20992(14) 0.73588(12) 0.0333(3) Uani 1 1 d . U . A 1
C14 C 0.08593(17) 0.29589(15) 0.67165(13) 0.0397(4) Uani 1 1 d . U . A 1
H14 H 0.0531 0.2764 0.6053 0.048 Uiso 1 1 calc R U . A 1
C15 C 0.02741(17) 0.41715(15) 0.70808(14) 0.0412(4) Uani 1 1 d . U . A 1
C16 C 0.08155(17) 0.44616(15) 0.80831(14) 0.0412(4) Uani 1 1 d . U . A 1
C17 C 0.19158(17) 0.35229(15) 0.87338(14) 0.0389(4) Uani 1 1 d . U . A 1
H17 H 0.2279 0.3695 0.9392 0.047 Uiso 1 1 calc R U . A 1
C18 C 0.24188(15) 0.23761(14) 0.83713(12) 0.0333(3) Uani 1 1 d . U . A 1
C19 C -0.0859(2) 0.51075(17) 0.64842(17) 0.0529(4) Uani 1 1 d . U . A 1
H19 H -0.1231 0.4933 0.5831 0.064 Uiso 1 1 calc R U . A 1
C20 C -0.1416(2) 0.62607(19) 0.68476(19) 0.0644(5) Uani 1 1 d . U . A 1
H20 H -0.2167 0.6858 0.6445 0.077 Uiso 1 1 calc R U . A 1
C21 C -0.0871(2) 0.65494(18) 0.7815(2) 0.0662(5) Uani 1 1 d . U . A 1
H21 H -0.1250 0.7341 0.8051 0.079 Uiso 1 1 calc R U . A 1
C22 C 0.0222(2) 0.56724(17) 0.84215(17) 0.0551(5) Uani 1 1 d . U . A 1
H22 H 0.0579 0.5877 0.9067 0.066 Uiso 1 1 calc R U . A 1
C24 C 0.7091(6) 0.3585(6) 0.4632(5) 0.117(2) Uani 0.675(7) 1 d . U P B 1
H24A H 0.7553 0.4227 0.4083 0.176 Uiso 0.675(7) 1 calc R U P B 1
H24B H 0.7827 0.2795 0.4757 0.176 Uiso 0.675(7) 1 calc R U P B 1
H24C H 0.6740 0.3864 0.5394 0.176 Uiso 0.675(7) 1 calc R U P B 1
C25 C 0.578(3) 0.3380(17) 0.4106(16) 0.0865(17) Uani 0.675(7) 1 d . U P B 1
C26 C 0.5542(8) 0.4140(8) 0.2874(5) 0.122(2) Uani 0.675(7) 1 d . U P B 1
H26A H 0.6271 0.4686 0.2631 0.183 Uiso 0.675(7) 1 calc R U P B 1
H26B H 0.4531 0.4655 0.2886 0.183 Uiso 0.675(7) 1 calc R U P B 1
H26C H 0.5673 0.3568 0.2309 0.183 Uiso 0.675(7) 1 calc R U P B 1
C24A C 0.7246(13) 0.2913(12) 0.3707(15) 0.144(5) Uani 0.325(7) 1 d . U P B 2
H24D H 0.7708 0.3475 0.3061 0.215 Uiso 0.325(7) 1 calc R U P B 2
H24E H 0.7290 0.2116 0.3453 0.215 Uiso 0.325(7) 1 calc R U P B 2
H24F H 0.7783 0.2753 0.4407 0.215 Uiso 0.325(7) 1 calc R U P B 2
C25A C 0.578(7) 0.347(4) 0.399(4) 0.101(3) Uani 0.325(7) 1 d . U P B 2
C26A C 0.5268(15) 0.4838(13) 0.3256(14) 0.115(4) Uani 0.325(7) 1 d . U P B 2
H26D H 0.6117 0.5091 0.2721 0.173 Uiso 0.325(7) 1 calc R U P B 2
H26E H 0.4898 0.5430 0.3806 0.173 Uiso 0.325(7) 1 calc R U P B 2
H26F H 0.4471 0.4838 0.2790 0.173 Uiso 0.325(7) 1 calc R U P B 2
B1 B 0.36239(18) 0.03467(17) 0.81445(15) 0.0347(4) Uani 1 1 d . . . A 1

loop_
_atom_site_aniso_label
_atom_site_aniso_U_11
_atom_site_aniso_U_22
_atom_site_aniso_U_33
_atom_site_aniso_U_23
_atom_site_aniso_U_13
_atom_site_aniso_U_12
O1 0.0311(5) 0.0445(6) 0.0344(5) -0.0135(5) -0.0025(4) -0.0017(5)
O2 0.0347(6) 0.0435(6) 0.0368(6) -0.0145(5) -0.0031(4) -0.0042(5)
O3 0.128(4) 0.077(3) 0.136(3) -0.018(2) -0.011(3) -0.050(3)
O3A 0.129(5) 0.123(8) 0.136(7) -0.008(6) 0.029(5) -0.064(7)
N1 0.0300(6) 0.0371(7) 0.0313(6) -0.0090(5) 0.0037(5) -0.0077(5)
C1 0.0371(8) 0.0683(11) 0.0375(8) -0.0246(8) 0.0057(7) -0.0170(8)
C2 0.0345(8) 0.0735(12) 0.0428(9) -0.0253(8) 0.0044(7) -0.0200(8)
C3 0.0304(7) 0.0404(8) 0.0333(7) -0.0072(6) 0.0030(6) -0.0067(6)
C4 0.0342(8) 0.0429(9) 0.0329(8) -0.0137(6) 0.0037(6) -0.0070(6)
C5 0.0324(7) 0.0415(8) 0.0363(8) -0.0124(6) 0.0008(6) -0.0092(6)
C6 0.0288(8) 0.0491(9) 0.0404(8) -0.0133(7) 0.0033(6) -0.0095(7)
C7 0.0311(7) 0.0464(9) 0.0332(7) -0.0128(6) 0.0032(6) -0.0094(6)
C8 0.0342(8) 0.0505(10) 0.0531(10) -0.0049(8) -0.0007(7) -0.0098(7)
C9 0.0557(11) 0.0512(11) 0.0675(12) 0.0030(9) -0.0115(9) -0.0118(9)
C10 0.0702(12) 0.0567(11) 0.0553(11) -0.0007(9) -0.0009(9) -0.0306(10)
C11 0.0489(10) 0.0705(12) 0.0655(12) -0.0132(10) 0.0159(9) -0.0297(9)
C12 0.0346(8) 0.0559(10) 0.0600(11) -0.0127(8) 0.0085(8) -0.0105(8)
C13 0.0291(7) 0.0386(8) 0.0322(7) -0.0103(6) 0.0050(6) -0.0091(6)
C14 0.0380(8) 0.0471(9) 0.0337(8) -0.0072(7) -0.0030(6) -0.0089(7)
C15 0.0366(8) 0.0424(9) 0.0400(8) -0.0016(7) 0.0031(6) -0.0086(7)
C16 0.0387(8) 0.0392(8) 0.0431(8) -0.0075(7) 0.0061(7) -0.0098(7)
C17 0.0348(8) 0.0469(9) 0.0377(8) -0.0143(7) 0.0015(6) -0.0115(7)
C18 0.0253(7) 0.0417(8) 0.0320(7) -0.0086(6) 0.0046(6) -0.0083(6)
C19 0.0503(10) 0.0511(10) 0.0503(10) 0.0007(8) -0.0054(8) -0.0050(8)
C20 0.0594(12) 0.0483(11) 0.0704(12) 0.0037(9) -0.0040(9) 0.0046(9)
C21 0.0731(13) 0.0410(10) 0.0734(13) -0.0094(9) 0.0030(10) 0.0027(9)
C22 0.0607(11) 0.0445(10) 0.0580(11) -0.0147(8) 0.0013(9) -0.0072(8)
C24 0.115(4) 0.127(4) 0.119(4) 0.010(3) -0.045(3) -0.049(3)
C25 0.087(3) 0.079(3) 0.102(4) -0.025(3) -0.001(3) -0.034(3)
C26 0.126(4) 0.176(6) 0.084(3) -0.010(3) -0.019(3) -0.077(4)
C24A 0.115(5) 0.114(7) 0.161(9) 0.028(7) 0.020(6) -0.012(5)
C25A 0.095(5) 0.100(5) 0.107(6) -0.003(5) -0.001(5) -0.040(4)
C26A 0.095(6) 0.118(7) 0.117(8) 0.005(5) -0.004(6) -0.016(5)
B1 0.0270(8) 0.0447(10) 0.0324(8) -0.0117(7) 0.0020(7) -0.0065(7)

loop_
_atom_type_symbol
_atom_type_description
_atom_type_scat_dispersion_real
_atom_type_scat_dispersion_imag
_atom_type_scat_source
C C 0.0033 0.0016 'International Tables Vol C Tables 4.2.6.8 and 6.1.1.4'
H H 0.0000 0.0000 'International Tables Vol C Tables 4.2.6.8 and 6.1.1.4'
B B 0.0013 0.0007 'International Tables Vol C Tables 4.2.6.8 and 6.1.1.4'
N N 0.0061 0.0033 'International Tables Vol C Tables 4.2.6.8 and 6.1.1.4'
O O 0.0106 0.0060 'International Tables Vol C Tables 4.2.6.8 and 6.1.1.4'

loop_
_geom_angle_atom_site_label_1
_geom_angle_atom_site_label_2
_geom_angle_atom_site_label_3
_geom_angle
_geom_angle_site_symmetry_1
C18 O1 B1 107.06(11) .
C13 O2 B1 106.60(11) .
C1 N1 C5 118.70(12) .
C1 N1 B1 121.86(11) .
C5 N1 B1 119.42(12) .
N1 C1 C2 121.52(14) .
N1 C1 H1 119.2 .
C2 C1 H1 119.2 .
C1 C2 C3 120.51(14) .
C1 C2 H2 119.7 .
C3 C2 H2 119.7 .
C2 C3 C4 117.04(13) .
C2 C3 C6 119.89(13) .
C4 C3 C6 123.07(13) .
C5 C4 C3 119.74(13) .
C5 C4 H4 120.1 .
C3 C4 H4 120.1 .
N1 C5 C4 122.43(13) .
N1 C5 H5 118.8 .
C4 C5 H5 118.8 .
C6 C6 C3 124.99(18) 2_756
C6 C6 H6 117.5 2_756
C3 C6 H6 117.5 .
C8 C7 C12 116.08(15) .
C8 C7 B1 126.02(13) .
C12 C7 B1 117.61(14) .
C7 C8 C9 121.94(15) .
C7 C8 H8 119.0 .
C9 C8 H8 119.0 .
C10 C9 C8 120.46(18) .
C10 C9 H9 119.8 .
C8 C9 H9 119.8 .
C11 C10 C9 119.24(17) .
C11 C10 H10 120.4 .
C9 C10 H10 120.4 .
C10 C11 C12 120.15(16) .
C10 C11 H11 119.9 .
C12 C11 H11 119.9 .
C11 C12 C7 122.13(17) .
C11 C12 H12 118.9 .
C7 C12 H12 118.9 .
C14 C13 O2 128.14(13) .
C14 C13 C18 121.72(14) .
O2 C13 C18 110.09(12) .
C13 C14 C15 118.39(14) .
C13 C14 H14 120.8 .
C15 C14 H14 120.8 .
C19 C15 C16 118.08(15) .
C19 C15 C14 121.97(16) .
C16 C15 C14 119.94(14) .
C22 C16 C15 118.77(16) .
C22 C16 C17 121.61(16) .
C15 C16 C17 119.61(14) .
C18 C17 C16 118.49(14) .
C18 C17 H17 120.8 .
C16 C17 H17 120.8 .
C17 C18 O1 127.79(13) .
C17 C18 C13 121.83(14) .
O1 C18 C13 110.33(12) .
C20 C19 C15 121.36(19) .
C20 C19 H19 119.3 .
C15 C19 H19 119.3 .
C19 C20 C21 120.48(18) .
C19 C20 H20 119.8 .
C21 C20 H20 119.8 .
C22 C21 C20 120.23(18) .
C22 C21 H21 119.9 .
C20 C21 H21 119.9 .
C21 C22 C16 121.07(19) .
C21 C22 H22 119.5 .
C16 C22 H22 119.5 .
C25 C24 H24A 109.5 .
C25 C24 H24B 109.5 .
H24A C24 H24B 109.5 .
C25 C24 H24C 109.5 .
H24A C24 H24C 109.5 .
H24B C24 H24C 109.5 .
O3 C25 C26 120.6(16) .
O3 C25 C24 124.5(15) .
C26 C25 C24 114.8(12) .
C25 C26 H26A 109.5 .
C25 C26 H26B 109.5 .
H26A C26 H26B 109.5 .
C25 C26 H26C 109.5 .
H26A C26 H26C 109.5 .
H26B C26 H26C 109.5 .
C25A C24A H24D 109.5 .
C25A C24A H24E 109.5 .
H24D C24A H24E 109.5 .
C25A C24A H24F 109.5 .
H24D C24A H24F 109.5 .
H24E C24A H24F 109.5 .
O3A C25A C24A 129(4) .
O3A C25A C26A 117(4) .
C24A C25A C26A 115(3) .
C25A C26A H26D 109.5 .
C25A C26A H26E 109.5 .
H26D C26A H26E 109.5 .
C25A C26A H26F 109.5 .
H26D C26A H26F 109.5 .
H26E C26A H26F 109.5 .
O1 B1 O2 105.60(12) .
O1 B1 C7 113.17(12) .
O2 B1 C7 113.87(12) .
O1 B1 N1 106.40(11) .
O2 B1 N1 107.01(11) .
C7 B1 N1 110.30(12) .

loop_
_geom_bond_atom_site_label_1
_geom_bond_atom_site_label_2
_geom_bond_distance
_geom_bond_site_symmetry_2
O1 C18 1.3600(18) .
O1 B1 1.4706(19) .
O2 C13 1.3632(17) .
O2 B1 1.487(2) .
O3 C25 1.223(19) .
O3A C25A 1.23(5) .
N1 C1 1.3345(19) .
N1 C5 1.3409(17) .
N1 B1 1.6321(18) .
C1 C2 1.377(2) .
C1 H1 0.9300 .
C2 C3 1.384(2) .
C2 H2 0.9300 .
C3 C4 1.390(2) .
C3 C6 1.4713(19) .
C4 C5 1.3676(19) .
C4 H4 0.9300 .
C5 H5 0.9300 .
C6 C6 1.325(3) 2_756
C6 H6 0.9300 .
C7 C8 1.382(2) .
C7 C12 1.396(2) .
C7 B1 1.597(2) .
C8 C9 1.385(2) .
C8 H8 0.9300 .
C9 C10 1.369(3) .
C9 H9 0.9300 .
C10 C11 1.367(3) .
C10 H10 0.9300 .
C11 C12 1.381(3) .
C11 H11 0.9300 .
C12 H12 0.9300 .
C13 C14 1.353(2) .
C13 C18 1.415(2) .
C14 C15 1.426(2) .
C14 H14 0.9300 .
C15 C19 1.415(2) .
C15 C16 1.424(2) .
C16 C22 1.413(2) .
C16 C17 1.426(2) .
C17 C18 1.353(2) .
C17 H17 0.9300 .
C19 C20 1.364(3) .
C19 H19 0.9300 .
C20 C21 1.389(3) .
C20 H20 0.9300 .
C21 C22 1.369(3) .
C21 H21 0.9300 .
C22 H22 0.9300 .
C24 C25 1.49(2) .
C24 H24A 0.9600 .
C24 H24B 0.9600 .
C24 H24C 0.9600 .
C25 C26 1.486(19) .
C26 H26A 0.9600 .
C26 H26B 0.9600 .
C26 H26C 0.9600 .
C24A C25A 1.35(6) .
C24A H24D 0.9600 .
C24A H24E 0.9600 .
C24A H24F 0.9600 .
C25A C26A 1.55(5) .
C26A H26D 0.9600 .
C26A H26E 0.9600 .
C26A H26F 0.9600 .

loop_
_geom_torsion_atom_site_label_1
_geom_torsion_atom_site_label_2
_geom_torsion_atom_site_label_3
_geom_torsion_atom_site_label_4
_geom_torsion
_geom_torsion_site_symmetry_4
C5 N1 C1 C2 1.0(2) .
B1 N1 C1 C2 179.71(15) .
N1 C1 C2 C3 1.3(3) .
C1 C2 C3 C4 -2.6(2) .
C1 C2 C3 C6 177.29(15) .
C2 C3 C4 C5 1.6(2) .
C6 C3 C4 C5 -178.29(14) .
C1 N1 C5 C4 -2.1(2) .
B1 N1 C5 C4 179.20(13) .
C3 C4 C5 N1 0.7(2) .
C2 C3 C6 C6 -163.2(2) 2_756
C4 C3 C6 C6 16.7(3) 2_756
C12 C7 C8 C9 0.0(2) .
B1 C7 C8 C9 173.49(16) .
C7 C8 C9 C10 0.0(3) .
C8 C9 C10 C11 0.0(3) .
C9 C10 C11 C12 0.2(3) .
C10 C11 C12 C7 -0.3(3) .
C8 C7 C12 C11 0.2(2) .
B1 C7 C12 C11 -173.90(16) .
B1 O2 C13 C14 -179.82(14) .
B1 O2 C13 C18 -2.43(14) .
O2 C13 C14 C15 177.19(13) .
C18 C13 C14 C15 0.1(2) .
C13 C14 C15 C19 -177.81(14) .
C13 C14 C15 C16 1.3(2) .
C19 C15 C16 C22 -1.1(2) .
C14 C15 C16 C22 179.72(14) .
C19 C15 C16 C17 177.69(13) .
C14 C15 C16 C17 -1.5(2) .
C22 C16 C17 C18 179.01(14) .
C15 C16 C17 C18 0.2(2) .
C16 C17 C18 O1 -176.02(13) .
C16 C17 C18 C13 1.2(2) .
B1 O1 C18 C17 -178.05(14) .
B1 O1 C18 C13 4.49(14) .
C14 C13 C18 C17 -1.4(2) .
O2 C13 C18 C17 -178.95(12) .
C14 C13 C18 O1 176.28(12) .
O2 C13 C18 O1 -1.32(15) .
C16 C15 C19 C20 0.4(2) .
C14 C15 C19 C20 179.55(16) .
C15 C19 C20 C21 0.5(3) .
C19 C20 C21 C22 -0.7(3) .
C20 C21 C22 C16 -0.1(3) .
C15 C16 C22 C21 1.0(2) .
C17 C16 C22 C21 -177.81(16) .
C18 O1 B1 O2 -5.76(14) .
C18 O1 B1 C7 -130.97(12) .
C18 O1 B1 N1 107.74(12) .
C13 O2 B1 O1 4.98(14) .
C13 O2 B1 C7 129.75(12) .
C13 O2 B1 N1 -108.10(12) .
C8 C7 B1 O1 -102.15(17) .
C12 C7 B1 O1 71.30(18) .
C8 C7 B1 O2 137.23(15) .
C12 C7 B1 O2 -49.32(18) .
C8 C7 B1 N1 16.9(2) .
C12 C7 B1 N1 -169.64(13) .
C1 N1 B1 O1 21.25(19) .
C5 N1 B1 O1 -160.06(12) .
C1 N1 B1 O2 133.78(15) .
C5 N1 B1 O2 -47.53(17) .
C1 N1 B1 C7 -101.85(16) .
C5 N1 B1 C7 76.83(16) .
